data_7242317
loop_
_publ_author_name
'Mezentsev-Cherkes, Ivan A.'
'Shestimerova, Tatiana A.'
'Medved'ko, Aleksei V.'
'Kalinin, Mikhail A.'
'Kuznetsov, Alexey N.'
'Wei, Zheng'
'Dikarev, Evgeny V.'
'Vatsadze, Sergey Z.'
'Shevelkov, Andrei V.'

_publ_section_title
;
 Synthesis and supramolecular organization of the iodide and triiodides of
 a polycyclic adamantane-based diammonium cation: the effects of hydrogen
 bonds and weak I&#x22EF;I interactions
;
_journal_issue 12
_journal_name_full CrystEngComm
_journal_page_first 2384
_journal_page_last 2395
_journal_paper_doi 10.1039/D0CE01730B
_journal_volume 23
_journal_year 2021
_chemical_formula_moiety 'C10 H20 N2, I3, I'
_chemical_formula_sum 'C10 H20 I4 N2'
_chemical_formula_weight 675.88
_space_group_crystal_system triclinic
_space_group_IT_number 2
_space_group_name_Hall '-P 1'
_space_group_name_H-M_alt 'P -1'
_atom_sites_solution_hydrogens geom
_audit_creation_method SHELXL-2018/3
_audit_update_record
;
2020-08-08 deposited with the CCDC.	2021-02-23 downloaded from the CCDC.
;
_cell_angle_alpha 95.775(9)
_cell_angle_beta 98.828(10)
_cell_angle_gamma 96.093(10)
_cell_formula_units_Z 2
_cell_length_a 8.1345(12)
_cell_length_b 8.6866(16)
_cell_length_c 13.0650(10)
_cell_measurement_reflns_used 3442
_cell_measurement_temperature 293(2)
_cell_measurement_theta_max 41.93
_cell_measurement_theta_min 7.47
_cell_volume 900.7(2)
_computing_structure_refinement 'SHELXL-2018/3 (Sheldrick, 2018)'
_diffrn_ambient_temperature 293(2)
_diffrn_measured_fraction_theta_full 0.911
_diffrn_measured_fraction_theta_max 0.887
_diffrn_measurement_device_type 'IPDS Stoe'
_diffrn_measurement_method '??integration method??'
_diffrn_radiation_type MoK\a
_diffrn_radiation_wavelength 0.71073
_diffrn_reflns_av_R_equivalents 0.1422
_diffrn_reflns_av_unetI/netI 0.4564
_diffrn_reflns_Laue_measured_fraction_full 0.911
_diffrn_reflns_Laue_measured_fraction_max 0.887
_diffrn_reflns_limit_h_max 10
_diffrn_reflns_limit_h_min -10
_diffrn_reflns_limit_k_max 11
_diffrn_reflns_limit_k_min -11
_diffrn_reflns_limit_l_max 17
_diffrn_reflns_limit_l_min -17
_diffrn_reflns_number 12955
_diffrn_reflns_point_group_measured_fraction_full 0.911
_diffrn_reflns_point_group_measured_fraction_max 0.887
_diffrn_reflns_theta_full 25.242
_diffrn_reflns_theta_max 28.745
_diffrn_reflns_theta_min 1.589
_diffrn_source 'X-ray tube'
_exptl_absorpt_coefficient_mu 6.903
_exptl_absorpt_correction_T_max 0.1227
_exptl_absorpt_correction_T_min 0.0972
_exptl_absorpt_correction_type multi-scan
_exptl_absorpt_process_details
'SADABS-2016/2 was used for absorption correction. wR2(int) was 0.1826 before and 0.1408 after correction'
_exptl_crystal_colour black
_exptl_crystal_density_diffrn 2.492
_exptl_crystal_description needle
_exptl_crystal_F_000 612
_exptl_crystal_size_max 0.1
_exptl_crystal_size_mid 0.01
_exptl_crystal_size_min 0.01
_refine_diff_density_max 0.885
_refine_diff_density_min -0.877
_refine_diff_density_rms 0.224
_refine_ls_extinction_method none
_refine_ls_goodness_of_fit_ref 0.596
_refine_ls_hydrogen_treatment constr
_refine_ls_matrix_type full
_refine_ls_number_parameters 147
_refine_ls_number_reflns 4133
_refine_ls_number_restraints 60
_refine_ls_restrained_S_all 0.593
_refine_ls_R_factor_all 0.2991
_refine_ls_R_factor_gt 0.0520
_refine_ls_shift/su_max 0.000
_refine_ls_shift/su_mean 0.000
_refine_ls_structure_factor_coef Fsqd
_refine_ls_weighting_details 'w=1/[\s^2^(Fo^2^)+(0.1004P)^2^] where P=(Fo^2^+2Fc^2^)/3'
_refine_ls_weighting_scheme calc
_refine_ls_wR_factor_gt 0.1192
_refine_ls_wR_factor_ref 0.2235
_reflns_Friedel_coverage 0.000
_reflns_number_gt 824
_reflns_number_total 4133
_reflns_threshold_expression 'I > 2\s(I)'
_cod_data_source_file d0ce01730b2.cif
_cod_data_source_block shelx
_cod_depositor_comments 'Adding full bibliography for 7242315--7242318.cif.'
_cod_database_code 7242317
_shelx_shelxl_version_number 2018/3
_shelx_space_group_comment
;
The symmetry employed for this shelxl refinement is uniquely defined
by the following loop, which should always be used as a source of
symmetry information in preference to the above space-group names.
They are only intended as comments.
;

loop_
_space_group_symop_operation_xyz
'x, y, z'
'-x, -y, -z'

loop_
_atom_site_label
_atom_site_type_symbol
_atom_site_fract_x
_atom_site_fract_y
_atom_site_fract_z
_atom_site_U_iso_or_equiv
_atom_site_adp_type
_atom_site_occupancy
_atom_site_site_symmetry_order
_atom_site_calc_flag
_atom_site_refinement_flags_posn
_atom_site_refinement_flags_adp
_atom_site_refinement_flags_occupancy
_atom_site_disorder_assembly
_atom_site_disorder_group
I1 I 0.7477(2) 0.7474(3) 0.49649(16) 0.0630(6) Uani 1 1 d . . . . .
I2 I 0.4340(2) 0.7734(2) 0.88268(16) 0.0573(6) Uani 1 1 d . . . . .
I3 I 0.6396(2) 0.7137(3) 1.07341(16) 0.0755(7) Uani 1 1 d . . . . .
I4 I 0.2412(2) 0.8351(3) 0.68878(16) 0.0731(7) Uani 1 1 d . . . . .
N1 N 0.370(2) 0.742(3) 0.3356(17) 0.067(7) Uani 1 1 d . . . . .
H1 H 0.487989 0.759540 0.369739 0.081 Uiso 1 1 calc R U . . .
N2 N 0.088(2) 0.727(3) 0.3650(16) 0.060(7) Uani 1 1 d . . . . .
H2 H 0.016727 0.739902 0.418756 0.072 Uiso 1 1 calc R U . . .
C1 C 0.344(3) 0.855(4) 0.262(2) 0.073(9) Uani 1 1 d . U . . .
H1A H 0.418884 0.844180 0.211441 0.088 Uiso 1 1 calc R U . . .
H1B H 0.370466 0.959675 0.299166 0.088 Uiso 1 1 calc R U . . .
C2 C 0.129(3) 0.672(3) 0.151(2) 0.056(7) Uani 1 1 d . U . . .
H2A H 0.202189 0.658860 0.099542 0.067 Uiso 1 1 calc R U . . .
H2B H 0.014326 0.655823 0.115334 0.067 Uiso 1 1 calc R U . . .
C3 C 0.155(3) 0.551(3) 0.2282(19) 0.046(6) Uani 1 1 d . U . . .
C4 C 0.335(3) 0.574(3) 0.277(2) 0.051(7) Uani 1 1 d . U . . .
H4A H 0.405645 0.562172 0.223924 0.061 Uiso 1 1 calc R U . . .
H4B H 0.357008 0.497772 0.325201 0.061 Uiso 1 1 calc R U . . .
C5 C 0.264(4) 0.751(4) 0.416(2) 0.078(9) Uani 1 1 d . U . . .
H5A H 0.289446 0.852858 0.457465 0.094 Uiso 1 1 calc R U . . .
H5B H 0.285538 0.672326 0.462389 0.094 Uiso 1 1 calc R U . . .
C6 C 0.057(3) 0.856(3) 0.289(2) 0.060(8) Uani 1 1 d . U . . .
H6A H -0.059425 0.843909 0.255891 0.072 Uiso 1 1 calc R U . . .
H6B H 0.085678 0.959135 0.326862 0.072 Uiso 1 1 calc R U . . .
C7 C 0.168(3) 0.832(3) 0.208(2) 0.052(7) Uani 1 1 d . U . . .
C8 C 0.039(3) 0.572(3) 0.307(2) 0.047(7) Uani 1 1 d . U . . .
H8A H -0.076360 0.562830 0.271325 0.056 Uiso 1 1 calc R U . . .
H8B H 0.047650 0.492737 0.353783 0.056 Uiso 1 1 calc R U . . .
C9 C 0.107(4) 0.384(3) 0.170(2) 0.078(9) Uani 1 1 d . U . . .
H9A H 0.184465 0.364081 0.122973 0.118 Uiso 1 1 calc R U . . .
H9B H -0.004336 0.374602 0.131257 0.118 Uiso 1 1 calc R U . . .
H9C H 0.111995 0.309669 0.219697 0.118 Uiso 1 1 calc R U . . .
C10 C 0.140(5) 0.957(5) 0.133(3) 0.114(13) Uani 1 1 d . U . . .
H10A H 0.134203 0.911153 0.062215 0.171 Uiso 1 1 calc R U . . .
H10B H 0.231212 1.040208 0.149457 0.171 Uiso 1 1 calc R U . . .
H10C H 0.036752 0.998617 0.139980 0.171 Uiso 1 1 calc R U . . .

loop_
_atom_site_aniso_label
_atom_site_aniso_U_11
_atom_site_aniso_U_22
_atom_site_aniso_U_33
_atom_site_aniso_U_23
_atom_site_aniso_U_13
_atom_site_aniso_U_12
I1 0.0426(9) 0.0878(15) 0.0593(13) 0.0117(11) 0.0066(8) 0.0119(9)
I2 0.0507(10) 0.0601(13) 0.0628(13) 0.0072(10) 0.0127(9) 0.0101(9)
I3 0.0597(12) 0.1037(19) 0.0641(15) 0.0097(13) 0.0092(10) 0.0161(12)
I4 0.0726(13) 0.0861(18) 0.0606(15) 0.0112(13) 0.0089(11) 0.0108(12)
N1 0.034(12) 0.11(2) 0.054(16) 0.009(16) -0.004(10) 0.021(13)
N2 0.050(13) 0.09(2) 0.043(14) -0.009(14) 0.017(11) 0.015(12)
C1 0.071(11) 0.074(12) 0.074(12) -0.002(9) 0.017(9) 0.010(9)
C2 0.054(10) 0.059(11) 0.054(11) -0.001(9) 0.013(8) 0.001(8)
C3 0.051(9) 0.044(10) 0.043(10) 0.008(8) 0.012(8) 0.001(8)
C4 0.053(10) 0.049(10) 0.053(10) 0.014(8) 0.004(8) 0.012(8)
C5 0.079(12) 0.081(12) 0.075(12) 0.002(9) 0.014(9) 0.016(9)
C6 0.058(10) 0.055(11) 0.063(11) -0.005(9) 0.009(8) -0.003(8)
C7 0.052(10) 0.056(11) 0.050(10) 0.003(8) 0.013(8) 0.005(8)
C8 0.047(9) 0.045(10) 0.052(10) 0.008(8) 0.015(8) 0.011(8)
C9 0.094(16) 0.065(16) 0.081(17) -0.006(14) 0.033(13) 0.018(13)
C10 0.121(19) 0.11(2) 0.12(2) 0.024(16) 0.017(15) 0.022(16)

loop_
_atom_type_symbol
_atom_type_description
_atom_type_scat_dispersion_real
_atom_type_scat_dispersion_imag
_atom_type_scat_source
C C 0.0033 0.0016 'International Tables Vol C Tables 4.2.6.8 and 6.1.1.4'
H H 0.0000 0.0000 'International Tables Vol C Tables 4.2.6.8 and 6.1.1.4'
I I -0.4742 1.8119 'International Tables Vol C Tables 4.2.6.8 and 6.1.1.4'
N N 0.0061 0.0033 'International Tables Vol C Tables 4.2.6.8 and 6.1.1.4'

loop_
_geom_angle_atom_site_label_1
_geom_angle_atom_site_label_2
_geom_angle_atom_site_label_3
_geom_angle
_geom_angle_site_symmetry_1
_geom_angle_site_symmetry_3
_geom_angle_publ_flag
I4 I2 I3 177.67(10) . . ?
C1 N1 C5 113(2) . . ?
C1 N1 C4 110(2) . . ?
C5 N1 C4 108(2) . . ?
C1 N1 H1 108.4 . . ?
C5 N1 H1 108.4 . . ?
C4 N1 H1 108.4 . . ?
C8 N2 C5 113(2) . . ?
C8 N2 C6 110(2) . . ?
C5 N2 C6 109(2) . . ?
C8 N2 H2 108.5 . . ?
C5 N2 H2 108.5 . . ?
C6 N2 H2 108.5 . . ?
N1 C1 C7 111(2) . . ?
N1 C1 H1A 109.5 . . ?
C7 C1 H1A 109.5 . . ?
N1 C1 H1B 109.5 . . ?
C7 C1 H1B 109.5 . . ?
H1A C1 H1B 108.1 . . ?
C7 C2 C3 110(2) . . ?
C7 C2 H2A 109.6 . . ?
C3 C2 H2A 109.6 . . ?
C7 C2 H2B 109.6 . . ?
C3 C2 H2B 109.6 . . ?
H2A C2 H2B 108.1 . . ?
C8 C3 C4 113(2) . . ?
C8 C3 C2 109(2) . . ?
C4 C3 C2 108(2) . . ?
C8 C3 C9 107(2) . . ?
C4 C3 C9 110(2) . . ?
C2 C3 C9 110(2) . . ?
C3 C4 N1 106.5(19) . . ?
C3 C4 H4A 110.4 . . ?
N1 C4 H4A 110.4 . . ?
C3 C4 H4B 110.4 . . ?
N1 C4 H4B 110.4 . . ?
H4A C4 H4B 108.6 . . ?
N1 C5 N2 108(2) . . ?
N1 C5 H5A 110.0 . . ?
N2 C5 H5A 110.0 . . ?
N1 C5 H5B 110.0 . . ?
N2 C5 H5B 110.0 . . ?
H5A C5 H5B 108.4 . . ?
C7 C6 N2 107(2) . . ?
C7 C6 H6A 110.3 . . ?
N2 C6 H6A 110.3 . . ?
C7 C6 H6B 110.3 . . ?
N2 C6 H6B 110.3 . . ?
H6A C6 H6B 108.6 . . ?
C2 C7 C6 111(2) . . ?
C2 C7 C1 109(2) . . ?
C6 C7 C1 108(2) . . ?
C2 C7 C10 112(2) . . ?
C6 C7 C10 107(2) . . ?
C1 C7 C10 110(3) . . ?
N2 C8 C3 108(2) . . ?
N2 C8 H8A 110.2 . . ?
C3 C8 H8A 110.2 . . ?
N2 C8 H8B 110.2 . . ?
C3 C8 H8B 110.2 . . ?
H8A C8 H8B 108.5 . . ?
C3 C9 H9A 109.5 . . ?
C3 C9 H9B 109.5 . . ?
H9A C9 H9B 109.5 . . ?
C3 C9 H9C 109.5 . . ?
H9A C9 H9C 109.5 . . ?
H9B C9 H9C 109.5 . . ?
C7 C10 H10A 109.5 . . ?
C7 C10 H10B 109.5 . . ?
H10A C10 H10B 109.5 . . ?
C7 C10 H10C 109.5 . . ?
H10A C10 H10C 109.5 . . ?
H10B C10 H10C 109.5 . . ?

loop_
_geom_bond_atom_site_label_1
_geom_bond_atom_site_label_2
_geom_bond_distance
_geom_bond_site_symmetry_2
_geom_bond_publ_flag
I2 I4 2.898(3) . ?
I2 I3 2.905(3) . ?
N1 C1 1.45(4) . ?
N1 C5 1.46(4) . ?
N1 C4 1.55(3) . ?
N1 H1 0.9800 . ?
N2 C8 1.46(3) . ?
N2 C5 1.47(3) . ?
N2 C6 1.58(4) . ?
N2 H2 0.9800 . ?
C1 C7 1.48(3) . ?
C1 H1A 0.9700 . ?
C1 H1B 0.9700 . ?
C2 C7 1.49(4) . ?
C2 C3 1.53(4) . ?
C2 H2A 0.9700 . ?
C2 H2B 0.9700 . ?
C3 C8 1.51(3) . ?
C3 C4 1.49(3) . ?
C3 C9 1.55(4) . ?
C4 H4A 0.9700 . ?
C4 H4B 0.9700 . ?
C5 H5A 0.9700 . ?
C5 H5B 0.9700 . ?
C6 C7 1.50(3) . ?
C6 H6A 0.9700 . ?
C6 H6B 0.9700 . ?
C7 C10 1.55(4) . ?
C8 H8A 0.9700 . ?
C8 H8B 0.9700 . ?
C9 H9A 0.9600 . ?
C9 H9B 0.9600 . ?
C9 H9C 0.9600 . ?
C10 H10A 0.9600 . ?
C10 H10B 0.9600 . ?
C10 H10C 0.9600 . ?

loop_
_geom_hbond_atom_site_label_D
_geom_hbond_atom_site_label_H
_geom_hbond_atom_site_label_A
_geom_hbond_distance_DH
_geom_hbond_distance_HA
_geom_hbond_distance_DA
_geom_hbond_angle_DHA
_geom_hbond_site_symmetry_A
_geom_hbond_publ_flag
N1 H1 I1 0.98 2.50 3.436(19) 160.8 . yes
N2 H2 I1 0.98 2.55 3.48(2) 158.1 1_455 yes
C1 H1A I3 0.97 2.96 3.90(3) 162.7 1_554 yes
